data_7111842
loop_
_publ_author_name
'Gareth O. Lloyd'
'Jonathan W. Steed'

_publ_section_title
;
 Supramolecular assembly in a Janus-type urea system
;
_journal_coden_Cambridge 182
_journal_name_full Chem.Commun.
_journal_page_first 1426
_journal_paper_doi 10.1039/c3cc48603f
_journal_volume 50
_journal_year 2014
_chemical_formula_moiety
;
C126 H144 Cu6 N30 O18, 6(C2 H3 O2), 6(C H4 O)
;
_chemical_formula_sum 'C144 H186 Cu6 N30 O36'
_chemical_formula_weight 3294.53
_chemical_name_systematic
; 
 ? 
;
_space_group_IT_number 148
_symmetry_cell_setting trigonal
_symmetry_space_group_name_Hall '-R 3'
_symmetry_space_group_name_H-M 'R -3 :H'
_atom_sites_solution_hydrogens geom
_atom_sites_solution_primary direct
_atom_sites_solution_secondary difmap
_audit_creation_method SHELXL-97
_cell_angle_alpha 90.00
_cell_angle_beta 90.00
_cell_angle_gamma 120.00
_cell_formula_units_Z 3
_cell_length_a 31.7325(8)
_cell_length_b 31.7325(8)
_cell_length_c 13.6585(7)
_cell_measurement_reflns_used 1432
_cell_measurement_temperature 120(2)
_cell_measurement_theta_max 18.595
_cell_measurement_theta_min 2.464
_cell_volume 11910.8(7)
_computing_cell_refinement 'Saint- Bruker'
_computing_data_collection 'Smart- Bruker'
_computing_data_reduction 'Saint- Bruker'
_computing_molecular_graphics Xseed
_computing_publication_material Xseed
_computing_structure_refinement 'SHELXL-97 (Sheldrick, 1997)'
_computing_structure_solution 'SHELXS-97 (Sheldrick, 1990)'
_diffrn_ambient_temperature 120(2)
_diffrn_measured_fraction_theta_full 0.992
_diffrn_measured_fraction_theta_max 0.992
_diffrn_measurement_device_type 'SMart - 6K'
_diffrn_radiation_monochromator graphite
_diffrn_radiation_source 'fine-focus sealed tube'
_diffrn_radiation_type MoK\a
_diffrn_radiation_wavelength 0.71073
_diffrn_reflns_av_R_equivalents 0.1729
_diffrn_reflns_av_sigmaI/netI 0.1710
_diffrn_reflns_limit_h_max 37
_diffrn_reflns_limit_h_min -37
_diffrn_reflns_limit_k_max 37
_diffrn_reflns_limit_k_min -37
_diffrn_reflns_limit_l_max 16
_diffrn_reflns_limit_l_min -16
_diffrn_reflns_number 22616
_diffrn_reflns_theta_full 24.99
_diffrn_reflns_theta_max 24.99
_diffrn_reflns_theta_min 1.66
_exptl_absorpt_coefficient_mu 0.872
_exptl_absorpt_correction_T_max 0.9577
_exptl_absorpt_correction_T_min 0.8951
_exptl_absorpt_correction_type multi-scan
_exptl_absorpt_process_details SADABS
_exptl_crystal_colour Blue
_exptl_crystal_density_diffrn 1.378
_exptl_crystal_density_method 'not measured'
_exptl_crystal_description Prism
_exptl_crystal_F_000 5166
_exptl_crystal_size_max 0.13
_exptl_crystal_size_mid 0.11
_exptl_crystal_size_min 0.05
_refine_diff_density_max 0.492
_refine_diff_density_min -0.571
_refine_diff_density_rms 0.076
_refine_ls_extinction_method none
_refine_ls_goodness_of_fit_ref 0.811
_refine_ls_hydrogen_treatment mixed
_refine_ls_matrix_type full
_refine_ls_number_parameters 331
_refine_ls_number_reflns 4635
_refine_ls_number_restraints 3
_refine_ls_restrained_S_all 0.842
_refine_ls_R_factor_all 0.1489
_refine_ls_R_factor_gt 0.0530
_refine_ls_shift/su_max 0.000
_refine_ls_shift/su_mean 0.000
_refine_ls_structure_factor_coef Fsqd
_refine_ls_weighting_details 'calc w=1/[\s^2^(Fo^2^)+(0.0610P)^2^+0.0000P] where P=(Fo^2^+2Fc^2^)/3'
_refine_ls_weighting_scheme calc
_refine_ls_wR_factor_gt 0.1140
_refine_ls_wR_factor_ref 0.1434
_reflns_number_gt 1988
_reflns_number_total 4635
_reflns_threshold_expression >2sigma(I)
_cod_data_source_file c3cc48603f.txt
_cod_data_source_block c:cu311aacetate
_cod_original_cell_volume 11910.8(10)
_cod_original_sg_symbol_H-M R-3
_cod_original_formula_sum 'C144 H186 Cu6 N30 O36 '
_cod_database_code 7111842

loop_
_symmetry_equiv_pos_as_xyz
'x, y, z'
'-y, x-y, z'
'-x+y, -x, z'
'x+2/3, y+1/3, z+1/3'
'-y+2/3, x-y+1/3, z+1/3'
'-x+y+2/3, -x+1/3, z+1/3'
'x+1/3, y+2/3, z+2/3'
'-y+1/3, x-y+2/3, z+2/3'
'-x+y+1/3, -x+2/3, z+2/3'
'-x, -y, -z'
'y, -x+y, -z'
'x-y, x, -z'
'-x+2/3, -y+1/3, -z+1/3'
'y+2/3, -x+y+1/3, -z+1/3'
'x-y+2/3, x+1/3, -z+1/3'
'-x+1/3, -y+2/3, -z+2/3'
'y+1/3, -x+y+2/3, -z+2/3'
'x-y+1/3, x+2/3, -z+2/3'

loop_
_atom_site_label
_atom_site_type_symbol
_atom_site_fract_x
_atom_site_fract_y
_atom_site_fract_z
_atom_site_U_iso_or_equiv
_atom_site_adp_type
_atom_site_occupancy
_atom_site_symmetry_multiplicity
_atom_site_calc_flag
_atom_site_refinement_flags
Cu1 Cu 0.14138(2) 0.53885(2) 0.64865(6) 0.0385(3) Uani 1 1 d .
O1 O 0.09188(13) 0.55229(13) 0.5878(3) 0.0378(11) Uani 1 1 d .
N1 N 0.17447(16) 0.49587(16) 0.5153(4) 0.0393(13) Uani 1 1 d .
C1 C 0.2126(2) 0.4727(2) 0.3781(6) 0.060(2) Uani 1 1 d .
H1A H 0.2314 0.4696 0.4318 0.090 Uiso 1 1 calc R
H1B H 0.2349 0.4967 0.3308 0.090 Uiso 1 1 calc R
H1C H 0.1935 0.4411 0.3457 0.090 Uiso 1 1 calc R
O2 O 0.23698(12) 0.49219(13) 0.5856(3) 0.0406(11) Uani 1 1 d .
N2 N 0.14081(15) 0.51054(16) 0.5273(4) 0.0379(13) Uani 1 1 d .
C2 C 0.17946(19) 0.4889(2) 0.4179(6) 0.0407(17) Uani 1 1 d .
O3 O 0.07355(14) 0.53403(16) 0.2327(3) 0.0541(13) Uani 1 1 d D
N3 N 0.09295(15) 0.52931(15) 0.4270(4) 0.0414(14) Uani 1 1 d .
H3N H 0.0811 0.5280 0.3681 0.050 Uiso 1 1 calc R
C3 C 0.1480(2) 0.49867(19) 0.3673(5) 0.0424(17) Uani 1 1 d .
H3 H 0.1422 0.4960 0.2988 0.051 Uiso 1 1 calc R
O4 O 0.00953(14) 0.54043(14) 0.2819(3) 0.0455(11) Uani 1 1 d .
N4 N 0.04310(15) 0.55825(15) 0.4728(4) 0.0351(13) Uani 1 1 d .
H4N H 0.0361 0.5552 0.4099 0.042 Uiso 1 1 calc R
C4 C 0.12619(19) 0.51352(19) 0.4382(6) 0.0386(17) Uani 1 1 d .
O5 O 0.1257(2) 0.5029(3) 0.1254(4) 0.107(2) Uani 1 1 d D
N5 N 0.19335(16) 0.52206(16) 0.6743(4) 0.0395(14) Uani 1 1 d .
C5 C 0.07730(19) 0.54682(19) 0.5013(5) 0.0334(15) Uani 1 1 d .
O6 O 0.08320(13) 0.48221(13) 0.7414(3) 0.0397(11) Uani 1 1 d D
C6 C 0.01767(19) 0.57432(19) 0.5322(5) 0.0354(16) Uani 1 1 d .
H6 H 0.0546(8) 0.4777(18) 0.730(4) 0.029(16) Uiso 1 1 d D
C7 C -0.0069(2) 0.5941(2) 0.4843(5) 0.0428(17) Uani 1 1 d .
H7 H -0.0052 0.5970 0.4149 0.051 Uiso 1 1 calc R
C8 C -0.0340(2) 0.6097(2) 0.5370(6) 0.0472(18) Uani 1 1 d .
H8 H -0.0510 0.6227 0.5027 0.057 Uiso 1 1 calc R
C9 C -0.0370(2) 0.6068(2) 0.6376(6) 0.0444(17) Uani 1 1 d .
C10 C -0.01253(19) 0.5866(2) 0.6855(5) 0.0401(16) Uani 1 1 d .
H10 H -0.0146 0.5834 0.7548 0.048 Uiso 1 1 calc R
C11 C 0.01497(19) 0.57103(19) 0.6334(5) 0.0405(17) Uani 1 1 d .
H11 H 0.0320 0.5581 0.6676 0.049 Uiso 1 1 calc R
C12 C -0.0663(2) 0.6244(2) 0.6959(6) 0.063(2) Uani 1 1 d .
H12A H -0.0797 0.6389 0.6512 0.095 Uiso 1 1 calc R
H12C H -0.0451 0.6489 0.7437 0.095 Uiso 1 1 calc R
H12B H -0.0930 0.5968 0.7302 0.095 Uiso 1 1 calc R
C13 C 0.20434(19) 0.50359(19) 0.5987(5) 0.0376(16) Uani 1 1 d .
C14 C 0.2230(2) 0.53653(19) 0.7600(6) 0.0421(18) Uani 1 1 d .
C15 C 0.2739(2) 0.56838(19) 0.7557(6) 0.0470(19) Uani 1 1 d .
H15 H 0.2899 0.5792 0.6944 0.056 Uiso 1 1 calc R
C16 C 0.3000(2) 0.5836(2) 0.8424(7) 0.053(2) Uani 1 1 d .
H16 H 0.3341 0.6053 0.8386 0.064 Uiso 1 1 calc R
C17 C 0.2794(2) 0.5691(2) 0.9339(7) 0.057(2) Uani 1 1 d .
C18 C 0.2289(2) 0.5381(2) 0.9369(6) 0.054(2) Uani 1 1 d .
H18 H 0.2131 0.5274 0.9984 0.065 Uiso 1 1 calc R
C19 C 0.2014(2) 0.5226(2) 0.8511(6) 0.0460(18) Uani 1 1 d .
H19 H 0.1672 0.5021 0.8554 0.055 Uiso 1 1 calc R
C20 C 0.3088(3) 0.5859(3) 1.0257(6) 0.083(3) Uani 1 1 d .
H20A H 0.3431 0.6075 1.0092 0.125 Uiso 1 1 calc R
H20B H 0.3053 0.5577 1.0620 0.125 Uiso 1 1 calc R
H20C H 0.2973 0.6036 1.0663 0.125 Uiso 1 1 calc R
C21 C 0.0102(2) 0.5160(3) 0.1176(5) 0.058(2) Uani 1 1 d .
H21C H 0.0318 0.5101 0.0758 0.088 Uiso 1 1 calc R
H21B H 0.0057 0.5417 0.0887 0.088 Uiso 1 1 calc R
H21A H -0.0214 0.4861 0.1233 0.088 Uiso 1 1 calc R
C22 C 0.0330(2) 0.5319(2) 0.2193(5) 0.0435(17) Uani 1 1 d .
C23 C 0.0978(3) 0.4628(3) 0.0528(7) 0.102(3) Uani 1 1 d .
H23C H 0.0965 0.4769 -0.0102 0.152 Uiso 1 1 calc R
H23B H 0.0646 0.4416 0.0769 0.152 Uiso 1 1 calc R
H23A H 0.1140 0.4437 0.0443 0.152 Uiso 1 1 calc R
C24 C 0.0785(2) 0.43482(18) 0.7565(5) 0.054(2) Uani 1 1 d .
H24A H 0.0503 0.4151 0.7986 0.081 Uiso 1 1 calc R
H24B H 0.1080 0.4388 0.7880 0.081 Uiso 1 1 calc R
H24C H 0.0739 0.4185 0.6933 0.081 Uiso 1 1 calc R
H5 H 0.1230 0.5333 0.1379 1.9(10) Uiso 1 1 d RD

loop_
_atom_site_aniso_label
_atom_site_aniso_U_11
_atom_site_aniso_U_22
_atom_site_aniso_U_33
_atom_site_aniso_U_23
_atom_site_aniso_U_13
_atom_site_aniso_U_12
Cu1 0.0189(4) 0.0219(4) 0.0758(6) -0.0006(4) -0.0042(4) 0.0112(3)
O1 0.022(2) 0.026(2) 0.066(3) -0.001(2) -0.007(2) 0.0128(18)
N1 0.024(3) 0.025(3) 0.072(4) 0.000(3) -0.002(3) 0.014(2)
C1 0.035(4) 0.048(4) 0.106(6) -0.005(4) 0.002(4) 0.028(3)
O2 0.021(2) 0.028(2) 0.075(3) 0.012(2) 0.006(2) 0.0143(18)
N2 0.019(2) 0.030(3) 0.071(4) 0.002(3) 0.005(3) 0.017(2)
C2 0.020(3) 0.022(3) 0.079(6) -0.008(3) -0.004(3) 0.010(3)
O3 0.034(3) 0.065(3) 0.067(4) 0.003(3) 0.001(2) 0.027(2)
N3 0.022(3) 0.027(3) 0.073(4) -0.012(3) -0.011(3) 0.012(2)
C3 0.026(3) 0.025(3) 0.073(5) -0.009(3) -0.003(3) 0.011(3)
O4 0.030(2) 0.045(3) 0.064(3) -0.006(2) -0.009(2) 0.020(2)
N4 0.025(3) 0.031(3) 0.055(4) 0.000(3) -0.007(2) 0.018(2)
C4 0.018(3) 0.015(3) 0.079(6) -0.005(3) -0.008(3) 0.006(3)
O5 0.097(5) 0.167(6) 0.085(5) 0.000(5) -0.006(4) 0.086(5)
N5 0.023(3) 0.020(2) 0.074(4) -0.007(3) -0.001(3) 0.010(2)
C5 0.019(3) 0.018(3) 0.058(5) -0.001(3) -0.002(3) 0.005(2)
O6 0.024(2) 0.022(2) 0.073(3) -0.002(2) -0.007(2) 0.0115(19)
C6 0.023(3) 0.020(3) 0.060(5) -0.003(3) -0.007(3) 0.008(3)
C7 0.033(3) 0.038(4) 0.064(5) -0.004(3) -0.009(3) 0.023(3)
C8 0.031(4) 0.037(4) 0.081(6) 0.000(4) -0.007(4) 0.023(3)
C9 0.025(3) 0.030(3) 0.078(6) -0.005(4) -0.004(4) 0.013(3)
C10 0.030(3) 0.029(3) 0.057(5) -0.005(3) -0.002(3) 0.012(3)
C11 0.023(3) 0.020(3) 0.076(6) -0.003(3) -0.009(3) 0.009(3)
C12 0.045(4) 0.048(4) 0.110(7) -0.020(4) -0.004(4) 0.032(4)
C13 0.017(3) 0.020(3) 0.070(5) 0.009(3) 0.001(3) 0.005(3)
C14 0.023(3) 0.019(3) 0.088(6) -0.010(4) -0.017(4) 0.013(3)
C15 0.023(3) 0.019(3) 0.103(6) -0.006(4) -0.008(4) 0.013(3)
C16 0.023(4) 0.021(3) 0.118(7) -0.019(4) -0.024(4) 0.013(3)
C17 0.042(4) 0.038(4) 0.101(7) -0.017(4) -0.028(5) 0.027(4)
C18 0.044(4) 0.038(4) 0.086(6) 0.000(4) -0.016(4) 0.024(3)
C19 0.028(3) 0.030(3) 0.079(6) 0.000(4) -0.015(4) 0.014(3)
C20 0.074(5) 0.064(5) 0.125(8) -0.036(5) -0.055(5) 0.045(5)
C21 0.055(5) 0.069(5) 0.056(5) 0.004(4) -0.001(4) 0.034(4)
C22 0.039(4) 0.029(3) 0.061(5) 0.003(3) 0.006(4) 0.016(3)
C23 0.100(8) 0.101(8) 0.102(8) -0.004(6) 0.008(6) 0.049(6)
C24 0.035(4) 0.018(3) 0.106(6) -0.003(4) -0.022(4) 0.010(3)

loop_
_atom_type_symbol
_atom_type_description
_atom_type_scat_dispersion_real
_atom_type_scat_dispersion_imag
_atom_type_scat_source
C C 0.0033 0.0016 'International Tables Vol C Tables 4.2.6.8 and 6.1.1.4'
H H 0.0000 0.0000 'International Tables Vol C Tables 4.2.6.8 and 6.1.1.4'
N N 0.0061 0.0033 'International Tables Vol C Tables 4.2.6.8 and 6.1.1.4'
O O 0.0106 0.0060 'International Tables Vol C Tables 4.2.6.8 and 6.1.1.4'
Cu Cu 0.3201 1.2651 'International Tables Vol C Tables 4.2.6.8 and 6.1.1.4'

loop_
_geom_angle_atom_site_label_1
_geom_angle_atom_site_label_2
_geom_angle_atom_site_label_3
_geom_angle
_geom_angle_site_symmetry_1
_geom_angle_site_symmetry_3
N2 Cu1 O2 159.23(19) . 14_456
N2 Cu1 N5 80.8(2) . .
O2 Cu1 N5 98.98(19) 14_456 .
N2 Cu1 O1 85.11(19) . .
O2 Cu1 O1 92.99(16) 14_456 .
N5 Cu1 O1 165.5(2) . .
N2 Cu1 O6 108.09(18) . .
O2 Cu1 O6 92.54(16) 14_456 .
N5 Cu1 O6 98.46(17) . .
O1 Cu1 O6 89.19(15) . .
C5 O1 Cu1 129.7(4) . .
C2 N1 N2 110.1(5) . .
C2 N1 C13 133.2(5) . .
N2 N1 C13 114.2(5) . .
C2 C1 H1A 109.5 . .
C2 C1 H1B 109.5 . .
H1A C1 H1B 109.5 . .
C2 C1 H1C 109.5 . .
H1A C1 H1C 109.5 . .
H1B C1 H1C 109.5 . .
C13 O2 Cu1 127.3(4) . 15_556
C4 N2 N1 105.9(5) . .
C4 N2 Cu1 134.2(4) . .
N1 N2 Cu1 116.4(4) . .
C3 C2 N1 107.3(5) . .
C3 C2 C1 128.0(7) . .
N1 C2 C1 124.7(6) . .
C5 N3 C4 124.3(6) . .
C5 N3 H3N 117.8 . .
C4 N3 H3N 117.8 . .
C2 C3 C4 105.4(6) . .
C2 C3 H3 127.3 . .
C4 C3 H3 127.3 . .
C5 N4 C6 127.5(6) . .
C5 N4 H4N 116.2 . .
C6 N4 H4N 116.2 . .
N2 C4 N3 119.1(6) . .
N2 C4 C3 111.2(5) . .
N3 C4 C3 129.7(7) . .
C23 O5 H5 128.1 . .
C13 N5 C14 120.6(5) . .
C13 N5 Cu1 114.7(4) . .
C14 N5 Cu1 123.8(4) . .
O1 C5 N3 125.1(5) . .
O1 C5 N4 121.5(6) . .
N3 C5 N4 113.4(6) . .
C24 O6 Cu1 122.3(3) . .
C24 O6 H6 108(3) . .
Cu1 O6 H6 114(3) . .
C7 C6 C11 118.6(6) . .
C7 C6 N4 116.5(6) . .
C11 C6 N4 125.0(5) . .
C6 C7 C8 120.4(7) . .
C6 C7 H7 119.8 . .
C8 C7 H7 119.8 . .
C9 C8 C7 121.9(6) . .
C9 C8 H8 119.1 . .
C7 C8 H8 119.1 . .
C8 C9 C10 117.6(6) . .
C8 C9 C12 122.0(6) . .
C10 C9 C12 120.3(7) . .
C9 C10 C11 121.0(7) . .
C9 C10 H10 119.5 . .
C11 C10 H10 119.5 . .
C6 C11 C10 120.6(6) . .
C6 C11 H11 119.7 . .
C10 C11 H11 119.7 . .
C9 C12 H12A 109.5 . .
C9 C12 H12C 109.5 . .
H12A C12 H12C 109.5 . .
C9 C12 H12B 109.5 . .
H12A C12 H12B 109.5 . .
H12C C12 H12B 109.5 . .
O2 C13 N5 132.2(6) . .
O2 C13 N1 114.0(6) . .
N5 C13 N1 113.7(5) . .
C19 C14 C15 118.2(6) . .
C19 C14 N5 119.7(5) . .
C15 C14 N5 121.9(7) . .
C16 C15 C14 118.9(7) . .
C16 C15 H15 120.6 . .
C14 C15 H15 120.6 . .
C17 C16 C15 123.9(6) . .
C17 C16 H16 118.1 . .
C15 C16 H16 118.1 . .
C16 C17 C18 116.5(7) . .
C16 C17 C20 122.3(7) . .
C18 C17 C20 121.1(8) . .
C19 C18 C17 121.1(7) . .
C19 C18 H18 119.5 . .
C17 C18 H18 119.5 . .
C14 C19 C18 121.5(6) . .
C14 C19 H19 119.3 . .
C18 C19 H19 119.3 . .
C17 C20 H20A 109.5 . .
C17 C20 H20B 109.5 . .
H20A C20 H20B 109.5 . .
C17 C20 H20C 109.5 . .
H20A C20 H20C 109.5 . .
H20B C20 H20C 109.5 . .
C22 C21 H21C 109.5 . .
C22 C21 H21B 109.5 . .
H21C C21 H21B 109.5 . .
C22 C21 H21A 109.5 . .
H21C C21 H21A 109.5 . .
H21B C21 H21A 109.5 . .
O4 C22 O3 126.1(7) . .
O4 C22 C21 117.3(6) . .
O3 C22 C21 116.5(6) . .
O5 C23 H23C 109.5 . .
O5 C23 H23B 109.5 . .
H23C C23 H23B 109.5 . .
O5 C23 H23A 109.5 . .
H23C C23 H23A 109.5 . .
H23B C23 H23A 109.5 . .
O6 C24 H24A 109.5 . .
O6 C24 H24B 109.5 . .
H24A C24 H24B 109.5 . .
O6 C24 H24C 109.5 . .
H24A C24 H24C 109.5 . .
H24B C24 H24C 109.5 . .

loop_
_geom_bond_atom_site_label_1
_geom_bond_atom_site_label_2
_geom_bond_distance
_geom_bond_site_symmetry_2
Cu1 N2 1.880(5) .
Cu1 O2 1.936(4) 14_456
Cu1 N5 2.001(5) .
Cu1 O1 2.003(4) .
Cu1 O6 2.219(4) .
O1 C5 1.248(7) .
N1 C2 1.371(8) .
N1 N2 1.372(6) .
N1 C13 1.423(8) .
C1 C2 1.487(8) .
C1 H1A 0.9800 .
C1 H1B 0.9800 .
C1 H1C 0.9800 .
O2 C13 1.269(6) .
O2 Cu1 1.936(4) 15_556
N2 C4 1.323(7) .
C2 C3 1.371(8) .
O3 C22 1.269(7) .
N3 C5 1.364(7) .
N3 C4 1.384(7) .
N3 H3N 0.8800 .
C3 C4 1.402(8) .
C3 H3 0.9500 .
O4 C22 1.248(7) .
N4 C5 1.362(7) .
N4 C6 1.408(7) .
N4 H4N 0.8800 .
O5 C23 1.505(9) .
O5 H5 1.0233 .
N5 C13 1.318(8) .
N5 C14 1.426(8) .
O6 C24 1.450(6) .
O6 H6 0.860(11) .
C6 C7 1.386(8) .
C6 C11 1.385(8) .
C7 C8 1.389(8) .
C7 H7 0.9500 .
C8 C9 1.377(9) .
C8 H8 0.9500 .
C9 C10 1.394(8) .
C9 C12 1.527(8) .
C10 C11 1.394(8) .
C10 H10 0.9500 .
C11 H11 0.9500 .
C12 H12A 0.9800 .
C12 H12C 0.9800 .
C12 H12B 0.9800 .
C14 C19 1.381(9) .
C14 C15 1.415(7) .
C15 C16 1.387(9) .
C15 H15 0.9500 .
C16 C17 1.378(10) .
C16 H16 0.9500 .
C17 C18 1.401(9) .
C17 C20 1.494(9) .
C18 C19 1.395(9) .
C18 H18 0.9500 .
C19 H19 0.9500 .
C20 H20A 0.9800 .
C20 H20B 0.9800 .
C20 H20C 0.9800 .
C21 C22 1.530(9) .
C21 H21C 0.9800 .
C21 H21B 0.9800 .
C21 H21A 0.9800 .
C23 H23C 0.9800 .
C23 H23B 0.9800 .
C23 H23A 0.9800 .
C24 H24A 0.9800 .
C24 H24B 0.9800 .
C24 H24C 0.9800 .

loop_
_geom_torsion_atom_site_label_1
_geom_torsion_atom_site_label_2
_geom_torsion_atom_site_label_3
_geom_torsion_atom_site_label_4
_geom_torsion
_geom_torsion_site_symmetry_1
N2 Cu1 O1 C5 -7.7(5) .
O2 Cu1 O1 C5 151.6(5) 14_456
N5 Cu1 O1 C5 6.2(9) .
O6 Cu1 O1 C5 -115.9(5) .
C2 N1 N2 C4 -1.3(6) .
C13 N1 N2 C4 163.1(4) .
C2 N1 N2 Cu1 -163.2(4) .
C13 N1 N2 Cu1 1.3(6) .
O2 Cu1 N2 C4 -67.1(8) 14_456
N5 Cu1 N2 C4 -158.1(5) .
O1 Cu1 N2 C4 18.4(5) .
O6 Cu1 N2 C4 105.9(5) .
O2 Cu1 N2 N1 88.2(6) 14_456
N5 Cu1 N2 N1 -2.8(4) .
O1 Cu1 N2 N1 173.7(4) .
O6 Cu1 N2 N1 -98.7(4) .
N2 N1 C2 C3 -0.8(6) .
C13 N1 C2 C3 -161.2(5) .
N2 N1 C2 C1 -179.6(5) .
C13 N1 C2 C1 20.0(9) .
N1 C2 C3 C4 2.5(6) .
C1 C2 C3 C4 -178.8(5) .
N1 N2 C4 N3 -177.8(4) .
Cu1 N2 C4 N3 -20.7(8) .
N1 N2 C4 C3 2.9(6) .
Cu1 N2 C4 C3 160.0(4) .
C5 N3 C4 N2 6.7(8) .
C5 N3 C4 C3 -174.2(5) .
C2 C3 C4 N2 -3.4(6) .
C2 C3 C4 N3 177.4(5) .
N2 Cu1 N5 C13 4.0(4) .
O2 Cu1 N5 C13 -154.9(4) 14_456
O1 Cu1 N5 C13 -9.9(9) .
O6 Cu1 N5 C13 111.1(4) .
N2 Cu1 N5 C14 172.9(5) .
O2 Cu1 N5 C14 13.9(5) 14_456
O1 Cu1 N5 C14 158.9(6) .
O6 Cu1 N5 C14 -80.0(5) .
Cu1 O1 C5 N3 0.4(8) .
Cu1 O1 C5 N4 -179.7(3) .
C4 N3 C5 O1 2.3(8) .
C4 N3 C5 N4 -177.5(5) .
C6 N4 C5 O1 -3.9(8) .
C6 N4 C5 N3 176.0(5) .
N2 Cu1 O6 C24 50.9(4) .
O2 Cu1 O6 C24 -131.6(4) 14_456
N5 Cu1 O6 C24 -32.1(4) .
O1 Cu1 O6 C24 135.4(4) .
C5 N4 C6 C7 165.7(5) .
C5 N4 C6 C11 -15.4(8) .
C11 C6 C7 C8 -0.7(8) .
N4 C6 C7 C8 178.3(5) .
C6 C7 C8 C9 0.9(9) .
C7 C8 C9 C10 -1.2(9) .
C7 C8 C9 C12 179.3(5) .
C8 C9 C10 C11 1.5(8) .
C12 C9 C10 C11 -179.0(5) .
C7 C6 C11 C10 1.0(8) .
N4 C6 C11 C10 -177.9(5) .
C9 C10 C11 C6 -1.4(8) .
Cu1 O2 C13 N5 25.1(8) 15_556
Cu1 O2 C13 N1 -156.3(3) 15_556
C14 N5 C13 O2 5.0(9) .
Cu1 N5 C13 O2 174.2(5) .
C14 N5 C13 N1 -173.6(5) .
Cu1 N5 C13 N1 -4.4(6) .
C2 N1 C13 O2 -16.9(8) .
N2 N1 C13 O2 -176.7(4) .
C2 N1 C13 N5 161.9(6) .
N2 N1 C13 N5 2.1(6) .
C13 N5 C14 C19 -133.1(6) .
Cu1 N5 C14 C19 58.7(6) .
C13 N5 C14 C15 52.4(7) .
Cu1 N5 C14 C15 -115.8(5) .
C19 C14 C15 C16 1.0(8) .
N5 C14 C15 C16 175.6(5) .
C14 C15 C16 C17 0.7(9) .
C15 C16 C17 C18 -1.5(9) .
C15 C16 C17 C20 179.4(5) .
C16 C17 C18 C19 0.6(9) .
C20 C17 C18 C19 179.7(6) .
C15 C14 C19 C18 -1.9(8) .
N5 C14 C19 C18 -176.6(5) .
C17 C18 C19 C14 1.1(9) .
